data_4507531
loop_
_publ_author_name
'Sun, Di'
'Yan, Zhi-Hao'
'Blatov, Vladislav A.'
'Wang, Lei'
'Sun, Dao-Feng'

_publ_section_title
;
 Syntheses, Topological Structures, and Photoluminescences of Six New
 Zn(II) Coordination Polymers Based on Mixed Tripodal Imidazole Ligand and
 Varied Polycarboxylates
;
_journal_issue 3
_journal_name_full 'Crystal Growth &amp; Design'
_journal_page_first 1277
_journal_paper_doi 10.1021/cg3017358
_journal_volume 13
_journal_year 2013
_chemical_formula_moiety 'C24 H16 N4 O4 Zn'
_chemical_formula_sum 'C24 H16 N4 O4 Zn'
_chemical_formula_weight 489.78
_chemical_name_systematic
; 
 ? 
;
_space_group_IT_number 147
_symmetry_cell_setting trigonal
_symmetry_space_group_name_Hall '-P 3'
_symmetry_space_group_name_H-M 'P -3'
_atom_sites_solution_hydrogens geom
_atom_sites_solution_primary direct
_atom_sites_solution_secondary difmap
_audit_creation_method SHELXL-97
_cell_angle_alpha 90.00
_cell_angle_beta 90.00
_cell_angle_gamma 120.00
_cell_formula_units_Z 6
_cell_length_a 19.0758(19)
_cell_length_b 19.0758(19)
_cell_length_c 11.429(2)
_cell_measurement_reflns_used 5167
_cell_measurement_temperature 298(2)
_cell_measurement_theta_max 25.17
_cell_measurement_theta_min 2.47
_cell_volume 3601.7(8)
_computing_structure_refinement 'SHELXL-97 (Sheldrick, 1997)'
_computing_structure_solution 'SHELXS-97 (Sheldrick, 1990)'
_diffrn_ambient_temperature 298(2)
_diffrn_measured_fraction_theta_full 0.970
_diffrn_measured_fraction_theta_max 0.970
_diffrn_measurement_device_type 'Bruker APEX-II CCD'
_diffrn_measurement_method '\f and \w scans'
_diffrn_radiation_monochromator graphite
_diffrn_radiation_source 'fine-focus sealed tube'
_diffrn_radiation_type MoK\a
_diffrn_radiation_wavelength 0.71073
_diffrn_reflns_av_R_equivalents 0.0470
_diffrn_reflns_av_sigmaI/netI 0.0402
_diffrn_reflns_limit_h_max 22
_diffrn_reflns_limit_h_min -22
_diffrn_reflns_limit_k_max 22
_diffrn_reflns_limit_k_min -22
_diffrn_reflns_limit_l_max 11
_diffrn_reflns_limit_l_min -13
_diffrn_reflns_number 17216
_diffrn_reflns_theta_full 24.99
_diffrn_reflns_theta_max 24.99
_diffrn_reflns_theta_min 1.78
_exptl_absorpt_coefficient_mu 1.059
_exptl_absorpt_correction_T_max 0.9015
_exptl_absorpt_correction_T_min 0.8574
_exptl_absorpt_correction_type multi-scan
_exptl_absorpt_process_details 'SADABS (Bruker, 2008)'
_exptl_crystal_colour colorless
_exptl_crystal_density_diffrn 1.355
_exptl_crystal_density_method 'not measured'
_exptl_crystal_description block
_exptl_crystal_F_000 1500
_exptl_crystal_size_max 0.15
_exptl_crystal_size_mid 0.12
_exptl_crystal_size_min 0.10
_platon_squeeze_details
;
Difference electron density maps revealed the presence of disordered 
lattice solvate molecules, which were ultimately modeled through the
use of the SQUEEZE subroutine of the PLATON software suite. PLATON 
Reference: P. v.d. Sluis & A.L. Spek. Acta Cryst. (1990), A46, 194. 
Two accessible voids per lattice were found, comprising a 
total volume of 209 \%A and contributing a total of 99 electrons. 
The voids were assigned to disordered 10 H2O, which 
contribute 10  x 10 = 100 electrons in one unit cell.
;
_refine_diff_density_max 1.115
_refine_diff_density_min -0.940
_refine_diff_density_rms 0.122
_refine_ls_extinction_method none
_refine_ls_goodness_of_fit_ref 1.084
_refine_ls_hydrogen_treatment constr
_refine_ls_matrix_type full
_refine_ls_number_parameters 460
_refine_ls_number_reflns 4132
_refine_ls_number_restraints 168
_refine_ls_restrained_S_all 1.069
_refine_ls_R_factor_all 0.0980
_refine_ls_R_factor_gt 0.0894
_refine_ls_shift/su_max 0.001
_refine_ls_shift/su_mean 0.000
_refine_ls_structure_factor_coef Fsqd
_refine_ls_weighting_details 'calc w=1/[\s^2^(Fo^2^)+(0.0968P)^2^+26.9723P] where P=(Fo^2^+2Fc^2^)/3'
_refine_ls_weighting_scheme calc
_refine_ls_wR_factor_gt 0.2307
_refine_ls_wR_factor_ref 0.2354
_reflns_number_gt 3518
_reflns_number_total 4132
_reflns_threshold_expression >2sigma(I)
_cod_data_source_file cg3017358_si_002.cif
_cod_data_source_block p2
_cod_depositor_comments
;
The following automatic conversions were performed:

'_symmetry_cell_setting' value 'Trigonal' changed to 'trigonal'
according to /home/saulius/struct/CIF-dictionaries/cif_core.dic
dictionary named 'cif_core.dic' version 2.4.2 from 2011-04-26.

Automatic conversion script
Id: cif_fix_values 1891 2012-01-12 08:04:46Z andrius 
;
_cod_original_cell_volume 3601.6(9)
_cod_original_sg_symbol_H-M 'P-3   '
_cod_database_code 4507531

loop_
_symmetry_equiv_pos_as_xyz
'x, y, z'
'-y, x-y, z'
'-x+y, -x, z'
'-x, -y, -z'
'y, -x+y, -z'
'x-y, x, -z'

loop_
_atom_site_label
_atom_site_type_symbol
_atom_site_fract_x
_atom_site_fract_y
_atom_site_fract_z
_atom_site_U_iso_or_equiv
_atom_site_adp_type
_atom_site_occupancy
_atom_site_symmetry_multiplicity
_atom_site_calc_flag
_atom_site_refinement_flags
Zn1 Zn 0.36603(4) 0.03042(4) 0.94556(7) 0.0312(3) Uani 1 1 d .
C1 C 0.3522(4) -0.1310(4) 0.9876(7) 0.0426(17) Uani 1 1 d .
H1 H 0.3971 -0.1188 0.9370 0.051 Uiso 1 1 d R
C2 C 0.2597(5) -0.1227(5) 1.0820(8) 0.049(2) Uani 1 1 d .
H2 H 0.2258 -0.1022 1.1091 0.059 Uiso 1 1 d R
C3 C 0.2498(4) -0.1955(5) 1.1062(8) 0.0460(19) Uani 1 1 d .
H3 H 0.2094 -0.2355 1.1568 0.055 Uiso 1 1 d R
C4 C 0.3211(4) -0.2674(4) 1.0414(7) 0.0382(16) Uani 1 1 d .
C5 C 0.2545(4) -0.3457(4) 1.0398(7) 0.0375(16) Uani 1 1 d .
H5 H 0.2008 -0.3535 1.0358 0.045 Uiso 1 1 d R
C6 C 0.2065(5) 0.0266(5) 0.8937(8) 0.0473(19) Uani 1 1 d .
H6 H 0.2115 0.0604 0.9591 0.057 Uiso 1 1 d R
C7' C 0.2803(9) 0.0700(10) 0.7552(13) 0.043(4) Uani 0.50 1 d P
H7' H 0.3316 0.1062 0.7199 0.051 Uiso 0.50 1 d PR
C7 C 0.2261(10) -0.0516(11) 0.7718(16) 0.051(4) Uani 0.50 1 d P
H7 H 0.2519 -0.0768 0.7316 0.061 Uiso 0.50 1 d PR
C8' C 0.2110(11) 0.0663(13) 0.7310(15) 0.063(5) Uani 0.50 1 d P
H8' H 0.1945 0.0766 0.6566 0.076 Uiso 0.50 1 d PR
C8 C 0.1506(12) -0.0654(12) 0.7465(17) 0.066(5) Uani 0.50 1 d P
H8 H 0.1121 -0.1066 0.6954 0.079 Uiso 0.50 1 d PR
C9 C 0.0711(12) -0.0075(13) 0.8177(17) 0.035(5) Uani 0.50 1 d PU
C9' C 0.0770(11) 0.0168(13) 0.8377(17) 0.033(5) Uani 0.50 1 d PU
C10' C 0.0186(14) -0.0626(14) 0.8393(18) 0.040(5) Uani 0.50 1 d PU
H10A H 0.0278 -0.1075 0.8470 0.049 Uiso 0.50 1 d PR
C10 C -0.0046(13) -0.0759(12) 0.8161(17) 0.035(5) Uani 0.50 1 d PU
H10B H -0.0129 -0.1298 0.8158 0.042 Uiso 0.50 1 d PR
C11' C 0.4599(12) 0.0399(12) 0.7692(16) 0.044(4) Uani 0.50 1 d PU
C11 C 0.4892(12) 0.0536(12) 0.8006(17) 0.047(5) Uani 0.50 1 d PU
C12' C 0.5213(12) 0.0723(13) 0.6747(19) 0.049(4) Uani 0.50 1 d PU
C12 C 0.5540(11) 0.0951(13) 0.7067(16) 0.041(4) Uani 0.50 1 d PU
C13 C 0.5715(7) 0.1564(6) 0.6550(10) 0.073(3) Uani 1 1 d .
H13 H 0.5427 0.1843 0.6731 0.087 Uiso 1 1 d R
C14 C 0.6285(7) 0.1885(6) 0.5706(9) 0.077(3) Uani 1 1 d .
H14 H 0.6312 0.2318 0.5243 0.092 Uiso 1 1 d R
C15 C 0.6753(11) 0.1688(13) 0.5426(17) 0.054(4) Uani 0.50 1 d PU
C15' C 0.6396(12) 0.1302(13) 0.4942(17) 0.057(4) Uani 0.50 1 d PU
C16 C 0.6652(10) 0.1025(11) 0.6025(15) 0.055(4) Uani 0.50 1 d PU
H16 H 0.7047 0.0857 0.5928 0.065 Uiso 0.50 1 d PR
C16' C 0.5790(11) 0.0462(12) 0.4974(18) 0.068(5) Uani 0.50 1 d PU
H16' H 0.5728 0.0091 0.4360 0.082 Uiso 0.50 1 d PR
C17 C 0.6062(9) 0.0665(11) 0.6878(15) 0.051(3) Uani 0.50 1 d PU
H17 H 0.5995 0.0189 0.7267 0.061 Uiso 0.50 1 d PR
C17' C 0.5245(11) 0.0182(11) 0.5935(17) 0.060(4) Uani 0.50 1 d PU
H17' H 0.4910 -0.0389 0.6070 0.072 Uiso 0.50 1 d PR
C18 C 0.7363(10) 0.2030(12) 0.4441(15) 0.048(4) Uani 0.50 1 d PU
C18' C 0.6973(11) 0.1554(12) 0.3995(16) 0.052(4) Uani 0.50 1 d PU
C19 C 0.7235(6) 0.2304(6) 0.3424(9) 0.062(2) Uani 1 1 d .
H19 H 0.6724 0.2275 0.3293 0.075 Uiso 1 1 d R
C20 C 0.7814(6) 0.2582(6) 0.2548(8) 0.062(2) Uani 1 1 d .
H20 H 0.7699 0.2795 0.1860 0.075 Uiso 1 1 d R
C21 C 0.8503(11) 0.2605(12) 0.2602(15) 0.050(4) Uani 0.50 1 d PU
C21' C 0.8200(10) 0.2092(11) 0.2287(14) 0.047(4) Uani 0.50 1 d PU
C22' C 0.7928(10) 0.1366(10) 0.2830(13) 0.047(4) Uani 0.50 1 d P
H22' H 0.8132 0.1028 0.2550 0.056 Uiso 0.50 1 d PR
C22 C 0.8667(9) 0.2373(11) 0.3649(14) 0.050(4) Uani 0.50 1 d PU
H22 H 0.9157 0.2353 0.3748 0.060 Uiso 0.50 1 d PR
C23 C 0.8151(11) 0.2104(12) 0.4564(15) 0.059(5) Uani 0.50 1 d P
H23 H 0.8304 0.1972 0.5296 0.071 Uiso 0.50 1 d PR
C23' C 0.7342(13) 0.1080(13) 0.3661(18) 0.074(6) Uani 0.50 1 d P
H23' H 0.7177 0.0578 0.4059 0.089 Uiso 0.50 1 d PR
C24 C 0.8951(7) 0.2576(9) 0.1469(10) 0.085(3) Uani 1 1 d U
N1 N 0.3251(3) -0.0814(3) 1.0069(5) 0.0354(13) Uani 1 1 d .
N2 N 0.3089(3) -0.2000(3) 1.0441(6) 0.0377(14) Uani 1 1 d .
N3 N 0.2603(11) 0.0084(10) 0.8584(16) 0.036(4) Uani 0.50 1 d P
N3' N 0.2775(10) 0.0467(10) 0.8689(18) 0.036(4) Uani 0.50 1 d P
N4 N 0.1406(7) -0.0133(8) 0.8152(10) 0.032(3) Uani 0.50 1 d P
N4' N 0.1626(7) 0.0385(10) 0.8314(12) 0.041(3) Uani 0.50 1 d P
O1 O 0.4577(9) 0.0863(9) 0.8435(12) 0.036(3) Uani 0.50 1 d PU
O1' O 0.4422(9) 0.0829(10) 0.8082(14) 0.046(4) Uani 0.50 1 d PU
O2 O 0.4851(9) -0.0016(10) 0.8573(15) 0.089(5) Uani 0.50 1 d P
O2' O 0.4060(8) -0.0332(8) 0.7669(12) 0.072(4) Uani 0.50 1 d P
O3' O 0.9227(9) 0.1985(11) 0.1247(13) 0.065(3) Uani 0.50 1 d PU
O3 O 0.9546(8) 0.2541(11) 0.1550(13) 0.066(4) Uani 0.50 1 d PU
O4 O 0.8950(3) 0.3074(4) 0.0753(5) 0.0663(18) Uani 1 1 d .

loop_
_atom_site_aniso_label
_atom_site_aniso_U_11
_atom_site_aniso_U_22
_atom_site_aniso_U_33
_atom_site_aniso_U_23
_atom_site_aniso_U_13
_atom_site_aniso_U_12
Zn1 0.0293(4) 0.0251(4) 0.0392(5) -0.0016(3) 0.0025(3) 0.0136(3)
C1 0.036(4) 0.032(4) 0.065(5) -0.005(3) 0.001(3) 0.021(3)
C2 0.033(4) 0.034(4) 0.078(6) 0.003(4) 0.017(4) 0.015(3)
C3 0.028(4) 0.038(4) 0.074(5) 0.009(4) 0.012(3) 0.018(3)
C4 0.027(3) 0.026(3) 0.068(5) -0.005(3) -0.007(3) 0.017(3)
C5 0.021(3) 0.021(3) 0.070(5) 0.001(3) -0.001(3) 0.010(3)
C6 0.042(4) 0.038(4) 0.064(5) -0.004(4) -0.001(4) 0.021(4)
C7' 0.032(7) 0.056(9) 0.046(8) 0.021(7) 0.019(6) 0.027(7)
C7 0.041(9) 0.058(10) 0.064(10) -0.018(8) -0.022(8) 0.033(8)
C8' 0.046(10) 0.083(13) 0.043(9) 0.019(9) 0.012(8) 0.018(9)
C8 0.072(12) 0.061(11) 0.071(12) -0.045(10) -0.025(10) 0.039(10)
C9 0.034(7) 0.034(6) 0.034(6) -0.002(4) 0.003(4) 0.016(5)
C9' 0.031(6) 0.033(6) 0.033(6) 0.003(4) 0.005(4) 0.014(4)
C10' 0.040(7) 0.039(7) 0.043(7) 0.000(4) -0.002(4) 0.021(5)
C10 0.036(6) 0.034(6) 0.037(6) 0.003(4) -0.001(4) 0.020(4)
C11' 0.041(6) 0.047(6) 0.040(6) 0.000(4) 0.003(4) 0.021(4)
C11 0.045(6) 0.049(6) 0.043(6) -0.002(4) 0.005(4) 0.020(4)
C12' 0.028(9) 0.056(9) 0.051(9) 0.001(7) 0.014(7) 0.013(7)
C12 0.026(9) 0.054(10) 0.041(9) 0.010(7) 0.008(7) 0.020(8)
C13 0.071(6) 0.054(6) 0.082(7) -0.006(5) 0.032(5) 0.022(5)
C14 0.080(7) 0.063(6) 0.068(6) 0.000(5) 0.042(6) 0.020(5)
C15 0.042(8) 0.061(9) 0.052(8) 0.011(7) 0.006(7) 0.021(7)
C15' 0.050(8) 0.059(8) 0.053(8) 0.003(7) 0.009(7) 0.021(7)
C16 0.047(7) 0.068(8) 0.056(8) 0.008(7) 0.013(6) 0.034(7)
C16' 0.052(9) 0.051(9) 0.075(10) -0.018(8) 0.013(8) 0.007(7)
C17 0.039(7) 0.065(8) 0.058(8) 0.018(7) 0.020(6) 0.033(6)
C17' 0.050(8) 0.048(8) 0.066(9) -0.014(7) 0.020(7) 0.011(7)
C18 0.038(8) 0.063(9) 0.046(8) 0.013(7) 0.015(6) 0.029(7)
C18' 0.047(8) 0.055(9) 0.049(8) 0.004(7) 0.009(7) 0.024(7)
C19 0.060(6) 0.065(6) 0.067(6) 0.015(5) 0.021(5) 0.035(5)
C20 0.065(6) 0.068(6) 0.047(5) 0.013(4) 0.025(4) 0.027(5)
C21 0.043(8) 0.055(8) 0.045(7) 0.005(7) 0.004(6) 0.020(7)
C21' 0.047(8) 0.051(9) 0.036(7) -0.007(7) 0.009(6) 0.020(7)
C22' 0.050(9) 0.042(8) 0.040(8) 0.001(7) 0.016(7) 0.016(7)
C22 0.033(7) 0.063(9) 0.046(8) -0.002(7) 0.012(6) 0.018(7)
C23 0.054(10) 0.071(12) 0.044(9) -0.008(8) -0.003(8) 0.025(9)
C23' 0.070(13) 0.071(13) 0.061(12) -0.012(10) 0.034(10) 0.020(11)
C24 0.056(5) 0.121(8) 0.061(5) 0.030(6) 0.013(4) 0.033(5)
N1 0.025(3) 0.028(3) 0.055(4) 0.000(3) 0.007(2) 0.014(2)
N2 0.024(3) 0.026(3) 0.066(4) 0.001(3) 0.005(3) 0.016(2)
N3 0.026(8) 0.041(10) 0.038(8) 0.003(9) 0.005(6) 0.016(9)
N3' 0.020(8) 0.039(9) 0.051(9) 0.001(9) 0.001(6) 0.015(8)
N4 0.033(7) 0.028(6) 0.036(6) 0.000(5) -0.001(5) 0.017(6)
N4' 0.019(6) 0.046(8) 0.055(8) 0.009(7) 0.002(5) 0.015(6)
O1 0.036(5) 0.036(5) 0.031(5) -0.004(4) 0.003(4) 0.015(4)
O1' 0.045(6) 0.048(5) 0.047(6) -0.001(4) 0.000(4) 0.025(4)
O2 0.069(9) 0.091(11) 0.115(12) 0.063(10) 0.049(9) 0.045(9)
O2' 0.068(9) 0.053(8) 0.072(8) -0.005(6) 0.037(7) 0.014(7)
O3' 0.054(8) 0.091(9) 0.066(8) 0.014(7) 0.022(6) 0.048(7)
O3 0.036(7) 0.088(9) 0.068(8) 0.024(7) 0.031(6) 0.027(7)
O4 0.036(3) 0.086(5) 0.052(4) 0.007(3) 0.006(3) 0.012(3)

loop_
_atom_type_symbol
_atom_type_description
_atom_type_scat_dispersion_real
_atom_type_scat_dispersion_imag
_atom_type_scat_source
C C 0.0033 0.0016 'International Tables Vol C Tables 4.2.6.8 and 6.1.1.4'
H H 0.0000 0.0000 'International Tables Vol C Tables 4.2.6.8 and 6.1.1.4'
N N 0.0061 0.0033 'International Tables Vol C Tables 4.2.6.8 and 6.1.1.4'
O O 0.0106 0.0060 'International Tables Vol C Tables 4.2.6.8 and 6.1.1.4'
Zn Zn 0.2839 1.4301 'International Tables Vol C Tables 4.2.6.8 and 6.1.1.4'

loop_
_geom_angle_atom_site_label_1
_geom_angle_atom_site_label_2
_geom_angle_atom_site_label_3
_geom_angle
_geom_angle_site_symmetry_1
_geom_angle_site_symmetry_3
_geom_angle_publ_flag
O1 Zn1 O4 95.9(5) . 3_666 y
O1 Zn1 N1 124.6(5) . . y
O4 Zn1 N1 107.9(3) 3_666 . y
O1 Zn1 N3 109.9(7) . . y
O4 Zn1 N3 123.5(5) 3_666 . y
N1 Zn1 N3 97.4(5) . . y
N1 C1 N2 111.4(7) . . ?
N1 C1 H1 123.7 . . ?
N2 C1 H1 124.9 . . ?
C3 C2 N1 109.9(7) . . ?
C3 C2 H2 125.8 . . ?
N1 C2 H2 124.3 . . ?
C2 C3 N2 105.4(7) . . ?
C2 C3 H3 126.4 . . ?
N2 C3 H3 128.3 . . ?
C5 C4 C5 120.7(6) 3_655 . ?
C5 C4 N2 119.4(6) 3_655 . ?
C5 C4 N2 119.9(6) . . ?
C4 C5 C4 119.3(6) 2_545 . ?
C4 C5 H5 121.0 2_545 . ?
C4 C5 H5 119.7 . . ?
N4' C6 N3' 124.1(13) . . ?
N4' C6 N3 125.7(13) . . ?
N3' C6 N4 124.0(12) . . ?
N3' C6 C8' 80.6(12) . . ?
N3 C6 C8' 85.5(11) . . ?
N4 C6 C8' 58.1(8) . . ?
N4' C6 C7' 82.3(9) . . ?
N3 C6 C7' 51.7(9) . . ?
N4 C6 C7' 88.5(8) . . ?
N4' C6 H6 100.1 . . ?
N3' C6 H6 104.1 . . ?
N3 C6 H6 126.5 . . ?
N4 C6 H6 128.0 . . ?
C8' C6 H6 119.9 . . ?
C7' C6 H6 121.6 . . ?
C8' C7' N3' 107.9(14) . . ?
C8' C7' N3 104.8(13) . . ?
C8' C7' C6 70.4(10) . . ?
C8' C7' C7 91.9(13) . . ?
N3' C7' C7 67.8(10) . . ?
C6 C7' C7 66.4(7) . . ?
C8' C7' H7' 125.8 . . ?
N3' C7' H7' 119.6 . . ?
N3 C7' H7' 129.2 . . ?
C6 C7' H7' 152.0 . . ?
C7 C7' H7' 128.1 . . ?
C8 C7 N3 109.0(15) . . ?
C8 C7 C22' 92.3(13) . 4_656 ?
C8 C7 N3' 106.3(13) . . ?
C8 C7 C7' 95.0(13) . . ?
N3 C7 C7' 50.8(10) . . ?
C22' C7 C7' 148.4(14) 4_656 . ?
C8 C7 H7 124.1 . . ?
N3 C7 H7 126.8 . . ?
N3' C7 H7 127.6 . . ?
C7' C7 H7 115.6 . . ?
C7' C8' N4' 107.6(15) . . ?
C7' C8' N4 104.4(14) . . ?
C7' C8' C6 71.1(10) . . ?
C7' C8' H8' 126.7 . . ?
N4' C8' H8' 125.5 . . ?
N4 C8' H8' 118.8 . . ?
C6 C8' H8' 161.4 . . ?
N4 C8 C7 105.1(14) . . ?
N4 C8 H8 128.6 . . ?
C7 C8 H8 126.2 . . ?
C10' C9 N4 113(2) . . ?
C10 C9 N4 121(2) . . ?
C10' C9 C10 124.5(19) . 2 ?
C10 C9 C10 118(2) . 2 ?
N4 C9 C10 120.8(18) . 2 ?
C10' C9 N4' 143(2) . . ?
C10 C9 N4' 155(2) . . ?
C10 C9 N4' 86.8(15) 2 . ?
C10' C9 C10' 115(2) . 2 ?
C10 C9 C10' 110.3(14) . 2 ?
N4 C9 C10' 128.2(19) . 2 ?
N4' C9 C10' 93.4(16) . 2 ?
C10 C9' C10' 133(2) 2 . ?
C10' C9' C10' 125(2) . 2 ?
C10 C9' N4' 105.8(19) 2 . ?
C10' C9' N4' 119(2) . . ?
C10' C9' N4' 115.8(19) 2 . ?
C10 C9' N4 133.8(19) 2 . ?
C10' C9' N4 87.0(17) . . ?
C10' C9' N4 147.3(17) 2 . ?
C10 C9' C10 122(2) 2 . ?
C10' C9' C10 116.2(15) 2 . ?
N4' C9' C10 127(2) . . ?
N4 C9' C10 93.8(16) . . ?
C9 C10' C9' 126(2) . 3 ?
C9' C10' C9' 115(2) . 3 ?
C9 C10' C9 119(2) . 3 ?
C9' C10' C9 109.4(15) . 3 ?
C9 C10' H10A 113.8 . . ?
C9' C10' H10A 125.6 . . ?
C9' C10' H10A 119.2 3 . ?
C9 C10' H10A 125.0 3 . ?
C9 C10' H10B 140.0 . . ?
C9' C10' H10B 157.7 . . ?
C9' C10' H10B 82.2 3 . ?
C9 C10' H10B 85.7 3 . ?
C9' C10 C9 125(2) 3 . ?
C9 C10 C9 122(2) . 3 ?
C9' C10 C9' 112(2) 3 . ?
C9 C10 C9' 110.3(15) 3 . ?
C9' C10 H10A 136.2 3 . ?
C9 C10 H10A 84.6 . . ?
C9 C10 H10A 147.6 3 . ?
C9' C10 H10A 92.9 . . ?
C9' C10 H10B 110.2 3 . ?
C9 C10 H10B 123.2 . . ?
C9 C10 H10B 114.8 3 . ?
C11 C11' O1' 90(3) . . ?
C11 C11' O1 69(3) . . ?
C11 C11' O2' 124(4) . . ?
O1' C11' O2' 116.2(19) . . ?
O1 C11' O2' 120.4(16) . . ?
C11 C11' C12' 83(3) . . ?
O1' C11' C12' 116.6(19) . . ?
O1 C11' C12' 120.1(17) . . ?
O2' C11' C12' 119.1(17) . . ?
O1' C11' O2 114.2(18) . . ?
O1 C11' O2 92.9(16) . . ?
O2' C11' O2 74.3(14) . . ?
C12' C11' O2 108.4(16) . . ?
C11 C11' C12 62(3) . . ?
O1' C11' C12 108.7(17) . . ?
O1 C11' C12 104.2(16) . . ?
O2' C11' C12 134.3(16) . . ?
O2 C11' C12 95.2(14) . . ?
C11' C11 O1 82(3) . . ?
C11' C11 O2 108(3) . . ?
O1 C11 O2 114.5(18) . . ?
C11' C11 O1' 62(3) . . ?
O2 C11 O1' 126.4(18) . . ?
C11' C11 C12 98(3) . . ?
O1 C11 C12 121.1(18) . . ?
O2 C11 C12 121.0(18) . . ?
O1' C11 C12 112.6(17) . . ?
C11' C11 C12' 74(3) . . ?
O1 C11 C12' 121.4(19) . . ?
O2 C11 C12' 123.6(19) . . ?
O1' C11 C12' 104.3(18) . . ?
O1 C11 O2' 98.0(15) . . ?
O2 C11 O2' 69.1(14) . . ?
O1' C11 O2' 85.5(15) . . ?
C12 C11 O2' 118.3(15) . . ?
C12' C11 O2' 94.9(14) . . ?
C12 C12' C17' 118(3) . . ?
C12 C12' C13 58(3) . . ?
C17' C12' C13 118.1(16) . . ?
C12 C12' C11' 99(3) . . ?
C17' C12' C11' 119.2(18) . . ?
C13 C12' C11' 122.3(17) . . ?
C12 C12' C11 77(3) . . ?
C17' C12' C11 127.1(19) . . ?
C13 C12' C11 112.2(16) . . ?
C17' C12' C17 67.4(14) . . ?
C13 C12' C17 87.7(13) . . ?
C11' C12' C17 119.5(18) . . ?
C11 C12' C17 100.7(16) . . ?
C12' C12 C13 95(3) . . ?
C12' C12 C17 107(4) . . ?
C13 C12 C17 114.0(16) . . ?
C12' C12 C11 78(3) . . ?
C13 C12 C11 127.7(17) . . ?
C17 C12 C11 117.7(17) . . ?
C13 C12 C11' 119.9(16) . . ?
C17 C12 C11' 124.5(17) . . ?
C13 C12 C17' 105.0(14) . . ?
C17 C12 C17' 63.9(13) . . ?
C11 C12 C17' 103.8(15) . . ?
C11' C12 C17' 89.7(13) . . ?
C12 C13 C14 124.3(14) . . ?
C14 C13 C12' 124.3(12) . . ?
C12 C13 H13 118.5 . . ?
C14 C13 H13 117.2 . . ?
C12' C13 H13 110.1 . . ?
C15 C14 C13 128.2(15) . . ?
C13 C14 C15' 117.2(11) . . ?
C15 C14 H14 113.8 . . ?
C13 C14 H14 118.0 . . ?
C15' C14 H14 110.4 . . ?
C15' C15 C14 92(2) . . ?
C15' C15 C16 82(2) . . ?
C14 C15 C16 112.5(16) . . ?
C15' C15 C18 90(2) . . ?
C14 C15 C18 127.5(17) . . ?
C16 C15 C18 119.7(17) . . ?
C15' C15 C18' 56.1(17) . . ?
C14 C15 C18' 125.6(16) . . ?
C16 C15 C18' 105.6(16) . . ?
C15 C15' C16' 139(2) . . ?
C15 C15' C18' 93(2) . . ?
C16' C15' C18' 116.4(18) . . ?
C15 C15' C14 51.0(17) . . ?
C16' C15' C14 118.5(15) . . ?
C18' C15' C14 123.6(16) . . ?
C15 C15' C16 62.6(19) . . ?
C16' C15' C16 79.1(15) . . ?
C18' C15' C16 113.7(16) . . ?
C14 C15' C16 88.5(14) . . ?
C15 C15' C18 59.3(17) . . ?
C16' C15' C18 146.2(17) . . ?
C14 C15' C18 94.9(13) . . ?
C16 C15' C18 98.5(14) . . ?
C15 C16 C17 121.1(16) . . ?
C17 C16 C15' 115.0(15) . . ?
C15 C16 C16' 83.5(14) . . ?
C17 C16 C16' 84.5(13) . . ?
C15 C16 H16 118.7 . . ?
C17 C16 H16 119.6 . . ?
C15' C16 H16 117.6 . . ?
C16' C16 H16 110.0 . . ?
C17' C16' C15' 118.0(17) . . ?
C17' C16' C16 89.3(14) . . ?
C15' C16' C16 52.5(12) . . ?
C17' C16' C17' 81.9(13) . 4_656 ?
C15' C16' C17' 131.7(18) . 4_656 ?
C16 C16' C17' 171.1(13) . 4_656 ?
C17' C16' H16' 119.4 . . ?
C15' C16' H16' 122.6 . . ?
C16 C16' H16' 129.7 . . ?
C17' C16' H16' 56.8 4_656 . ?
C12 C17 C16 119.1(16) . . ?
C16 C17 C12' 118.4(15) . . ?
C12 C17 C17' 70.8(13) . . ?
C16 C17 C17' 96.8(14) . . ?
C12' C17 C17' 48.8(11) . . ?
C12 C17 H17 121.5 . . ?
C16 C17 H17 119.1 . . ?
C12' C17 H17 115.2 . . ?
C17' C17 H17 97.2 . . ?
C12' C17' C16' 121.6(17) . . ?
C12' C17' C17 63.8(12) . . ?
C16' C17' C17 89.3(13) . . ?
C16' C17' C12 111.9(14) . . ?
C17 C17' C12 45.3(9) . . ?
C12' C17' C16' 113.3(15) . 4_656 ?
C16' C17' C16' 98.1(13) . 4_656 ?
C17 C17' C16' 172.4(14) . 4_656 ?
C12 C17' C16' 132.1(13) . 4_656 ?
C12' C17' H17' 118.4 . . ?
C16' C17' H17' 119.9 . . ?
C17 C17' H17' 114.5 . . ?
C12 C17' H17' 124.2 . . ?
C16' C17' H17' 59.9 4_656 . ?
C18' C18 C19 73.2(16) . . ?
C18' C18 C23 114(2) . . ?
C19 C18 C23 115.3(13) . . ?
C18' C18 C15 85.7(17) . . ?
C19 C18 C15 124.1(14) . . ?
C23 C18 C15 120.5(15) . . ?
C18' C18 C15' 55.2(14) . . ?
C19 C18 C15' 105.4(13) . . ?
C23 C18 C15' 132.4(15) . . ?
C19 C18 C23' 92.4(13) . . ?
C23 C18 C23' 71.4(12) . . ?
C15 C18 C23' 106.2(14) . . ?
C15' C18 C23' 83.9(12) . . ?
C18 C18' C19 65.4(15) . . ?
C18 C18' C15' 91.0(18) . . ?
C19 C18' C15' 120.4(16) . . ?
C18 C18' C23' 110(2) . . ?
C19 C18' C23' 118.3(15) . . ?
C15' C18' C23' 121.2(17) . . ?
C18 C18' C15 60.1(14) . . ?
C19 C18' C15 105.9(14) . . ?
C23' C18' C15 124.7(16) . . ?
C18 C19 C20 120.5(11) . . ?
C20 C19 C18' 122.0(11) . . ?
C18 C19 H19 119.3 . . ?
C20 C19 H19 120.1 . . ?
C18' C19 H19 100.3 . . ?
C21 C20 C19 125.5(11) . . ?
C19 C20 C21' 117.2(10) . . ?
C21 C20 H20 118.0 . . ?
C19 C20 H20 116.5 . . ?
C21' C20 H20 113.3 . . ?
C21' C21 C20 81.8(18) . . ?
C21' C21 C22 97(2) . . ?
C20 C21 C22 115.1(14) . . ?
C21' C21 C24 72.9(16) . . ?
C20 C21 C24 121.4(14) . . ?
C22 C21 C24 119.7(15) . . ?
C21 C21' C22' 128(2) . . ?
C21 C21' C20 60.0(15) . . ?
C22' C21' C20 119.6(13) . . ?
C21 C21' C24 72.8(16) . . ?
C22' C21' C24 129.9(15) . . ?
C20 C21' C24 110.2(13) . . ?
C22' C21' C22 77.4(12) . . ?
C20 C21' C22 88.1(11) . . ?
C24 C21' C22 100.1(12) . . ?
C23' C22' C21' 123.0(18) . . ?
C23' C22' C7 98.3(14) . 4_656 ?
C21' C22' C7 129.0(14) . 4_656 ?
C23' C22' C22 95.9(13) . . ?
C21' C22' C22 60.0(11) . . ?
C7 C22' C22 149.9(13) 4_656 . ?
C23' C22' H22' 119.6 . . ?
C22 C22' H22' 118.9 . . ?
C23 C22 C21 124.1(17) . . ?
C23 C22 C21' 114.3(14) . . ?
C23 C22 C22' 88.1(12) . . ?
C21 C22 C22' 74.4(12) . . ?
C23 C22 H22 115.6 . . ?
C21 C22 H22 120.1 . . ?
C21' C22 H22 116.9 . . ?
C22' C22 H22 104.8 . . ?
C22 C23 C18 119.2(17) . . ?
C22 C23 H23 121.0 . . ?
C18 C23 H23 119.8 . . ?
C22' C23' C18' 120(2) . . ?
C22' C23' C18 108.0(15) . . ?
O3 C24 O4 117.5(11) . . ?
O4 C24 O3' 126.8(11) . . ?
O3 C24 C21 119.8(13) . . ?
O4 C24 C21 107.7(12) . . ?
O3' C24 C21 125.0(12) . . ?
O3 C24 C21' 123.0(13) . . ?
O4 C24 C21' 119.2(11) . . ?
O3' C24 C21' 102.8(12) . . ?
C1 N1 C2 105.1(6) . . ?
C1 N1 Zn1 129.1(5) . . ?
C2 N1 Zn1 125.8(5) . . ?
C1 N2 C3 108.3(6) . . ?
C1 N2 C4 126.2(6) . . ?
C3 N2 C4 125.6(6) . . ?
N3' N3 C6 70(3) . . ?
N3' N3 C7 145(4) . . ?
C6 N3 C7 109.2(14) . . ?
N3' N3 C7' 60(3) . . ?
C6 N3 C7' 87.8(12) . . ?
C7 N3 C7' 85.5(14) . . ?
N3' N3 Zn1 78(3) . . ?
C6 N3 Zn1 127.4(12) . . ?
C7 N3 Zn1 120.6(12) . . ?
C7' N3 Zn1 110.9(11) . . ?
N3 N3' C6 81(3) . . ?
N3 N3' C7' 96(3) . . ?
C6 N3' C7' 100.3(14) . . ?
C6 N3' C7 83.5(11) . . ?
C7' N3' C7 72.2(12) . . ?
N3 N3' Zn1 84(3) . . ?
C6 N3' Zn1 134.9(14) . . ?
C7' N3' Zn1 123.5(12) . . ?
C7 N3' Zn1 98.7(9) . . ?
N4' N4 C8 141.8(19) . . ?
N4' N4 C9 81.0(15) . . ?
C8 N4 C9 124.3(15) . . ?
N4' N4 C6 57.7(12) . . ?
C8 N4 C6 110.3(12) . . ?
C9 N4 C6 124.9(13) . . ?
N4' N4 C9' 65.4(13) . . ?
C8 N4 C9' 140.2(14) . . ?
C6 N4 C9' 109.5(11) . . ?
N4' N4 C8' 53.6(14) . . ?
C8 N4 C8' 89.4(14) . . ?
C9 N4 C8' 107.2(13) . . ?
C6 N4 C8' 77.9(9) . . ?
C9' N4 C8' 99.8(12) . . ?
N4 N4' C6 84.2(14) . . ?
N4 N4' C8' 96.0(18) . . ?
C6 N4' C8' 99.5(12) . . ?
N4 N4' C9' 81.7(15) . . ?
C6 N4' C9' 134.2(13) . . ?
C8' N4' C9' 125.1(14) . . ?
N4 N4' C9 64.1(14) . . ?
C6 N4' C9 131.2(14) . . ?
C8' N4' C9 118.9(14) . . ?
C11 O1 Zn1 121.8(14) . . ?
C11' O1 Zn1 111.4(12) . . ?
C11' O1' Zn1 110.4(14) . . ?
C11 O1' Zn1 108.9(13) . . ?
O3' O3 C24 86.5(16) . . ?
C24 O4 Zn1 115.5(7) . 2_654 ?

loop_
_geom_bond_atom_site_label_1
_geom_bond_atom_site_label_2
_geom_bond_distance
_geom_bond_site_symmetry_2
_geom_bond_publ_flag
Zn1 O1 1.921(13) . y
Zn1 O4 1.936(6) 3_666 y
Zn1 N1 1.996(6) . y
Zn1 O1' 2.031(16) . ?
Zn1 N3' 2.060(18) . ?
Zn1 N3 2.095(18) . y
C1 N1 1.305(9) . ?
C1 N2 1.321(10) . ?
C1 H1 0.9600 . ?
C2 C3 1.333(11) . ?
C2 N1 1.389(9) . ?
C2 H2 0.9601 . ?
C3 N2 1.373(9) . ?
C3 H3 0.9600 . ?
C4 C5 1.394(9) 3_655 ?
C4 C5 1.396(9) . ?
C4 N2 1.415(8) . ?
C5 C4 1.394(9) 2_545 ?
C5 H5 0.9600 . ?
C6 N4' 1.205(14) . ?
C6 N3' 1.241(19) . ?
C6 N3 1.301(19) . ?
C6 N4 1.418(15) . ?
C6 H6 0.9602 . ?
C7' C8' 1.32(2) . ?
C7' N3' 1.37(2) . ?
C7' N3 1.57(2) . ?
C7' H7' 0.9600 . ?
C7 C8 1.36(2) . ?
C7 N3 1.40(2) . ?
C7 C22' 1.60(2) 4_656 ?
C7 H7 0.9600 . ?
C8' N4' 1.40(2) . ?
C8' H8' 0.9599 . ?
C8 N4 1.35(2) . ?
C8 H8 0.9601 . ?
C9 C10' 1.06(2) . ?
C9 C10 1.38(3) . ?
C9 N4 1.38(2) . ?
C9 C10 1.46(3) 2 ?
C9 N4' 1.52(2) . ?
C9' C10 1.08(3) 2 ?
C9' C10' 1.36(3) . ?
C9' C10' 1.39(3) 2 ?
C9' N4' 1.47(2) . ?
C9' N4 1.60(2) . ?
C9' C10 1.69(3) . ?
C10' C9' 1.39(3) 3 ?
C10' H10A 0.9598 . ?
C10' H10B 1.1434 . ?
C10 C9' 1.08(3) 3 ?
C10 C9 1.46(3) 3 ?
C10 H10A 1.1149 . ?
C10 H10B 0.9598 . ?
C11' C11 0.60(2) . ?
C11' O1' 1.12(2) . ?
C11' O1 1.24(2) . ?
C11' O2' 1.25(2) . ?
C11' C12' 1.48(3) . ?
C11' O2 1.50(2) . ?
C11 O1 1.17(2) . ?
C11 O2 1.20(2) . ?
C11 O1' 1.27(3) . ?
C11 C12 1.53(3) . ?
C11 C12' 1.53(3) . ?
C12' C17' 1.41(3) . ?
C12' C13 1.42(2) . ?
C13 C14 1.350(13) . ?
C13 H13 0.9601 . ?
C14 C15 1.17(2) . ?
C14 C15' 1.51(2) . ?
C14 H14 0.9599 . ?
C15 C16 1.36(3) . ?
C15 C18 1.51(2) . ?
C15' C16' 1.43(3) . ?
C15' C18' 1.44(2) . ?
C15' C16 1.52(3) . ?
C16 C17 1.38(2) . ?
C16 H16 0.9602 . ?
C16' C17' 1.42(3) . ?
C16' H16' 0.9600 . ?
C17 H17 0.9598 . ?
C17' H17' 0.9599 . ?
C18 C18' 0.98(2) . ?
C18 C19 1.346(19) . ?
C18 C23 1.45(2) . ?
C18' C19 1.42(2) . ?
C18' C23' 1.45(3) . ?
C19 C20 1.386(12) . ?
C19 H19 0.9600 . ?
C20 C21 1.295(19) . ?
C20 C21' 1.48(2) . ?
C20 H20 0.9597 . ?
C21 C22 1.37(2) . ?
C21 C24 1.57(2) . ?
C21' C22' 1.36(2) . ?
C21' C24 1.568(19) . ?
C22' C23' 1.36(2) . ?
C22' H22' 0.9598 . ?
C22 C23 1.35(2) . ?
C22 H22 0.9598 . ?
C23 H23 0.9599 . ?
C23' H23' 0.9600 . ?
C24 O3 1.174(17) . ?
C24 O4 1.254(13) . ?
C24 O3' 1.49(2) . ?
N3 N3' 0.647(15) . ?
N4 N4' 0.879(15) . ?
O3' O3 0.984(18) . ?
O4 Zn1 1.936(6) 2_654 ?

loop_
_platon_squeeze_void_nr
_platon_squeeze_void_average_x
_platon_squeeze_void_average_y
_platon_squeeze_void_average_z
_platon_squeeze_void_volume
_platon_squeeze_void_count_electrons
_platon_squeeze_void_content
1 0.667 0.333 0.202 10 1 ' '
2 0.333 0.667 0.275 7 1 ' '
3 0.000 0.000 0.500 175 91 ' '
4 0.667 0.333 0.725 7 3 ' '
5 0.333 0.667 0.797 10 3 ' '
